data_4348264
loop_
_publ_author_name
'Choubey, Bimba'
'Radhakrishna, Latchupatula'
'Mague, Joel T.'
'Balakrishna, Maravanji S.'

_publ_section_title
;
 Two Triazole-Based Phosphine Ligands Prepared via Temperature-Mediated
 Li/H Exchange: Cu(I) and Au(I) Complexes and Structural Studies.
;
_journal_issue 17
_journal_name_full 'Inorganic chemistry'
_journal_page_first 8514
_journal_page_last 8526
_journal_paper_doi 10.1021/acs.inorgchem.6b01094
_journal_volume 55
_journal_year 2016
_chemical_formula_moiety 'C38 H28 Br Cu N5 P'
_chemical_formula_sum 'C38 H28 Br Cu N5 P'
_chemical_formula_weight 729.07
_chemical_name_systematic
;
Bromido(1,10-phenanthroline-\k^2^<i>N,N'</i>)(5-
(diphenylphosphanyl)-1,4-diphenyl-1H-1,2,3-triazole-
\k<i>P</i>)copper(I)
;
_space_group_crystal_system triclinic
_space_group_IT_number 2
_space_group_name_Hall '-P 1'
_space_group_name_H-M_alt 'P -1'
_atom_sites_solution_hydrogens geom
_atom_sites_solution_primary direct
_atom_sites_solution_secondary difmap
_audit_creation_method SHELXL-2013
_cell_angle_alpha 82.7180(13)
_cell_angle_beta 73.6460(13)
_cell_angle_gamma 81.9780(13)
_cell_formula_units_Z 2
_cell_length_a 10.1081(10)
_cell_length_b 10.2599(10)
_cell_length_c 16.0076(15)
_cell_measurement_reflns_used 9290
_cell_measurement_temperature 150(2)
_cell_measurement_theta_max 29.0493
_cell_measurement_theta_min 2.5140
_cell_volume 1570.7(3)
_computing_structure_refinement 'SHELXL-2013 (Sheldrick, 2013)'
_diffrn_ambient_temperature 150(2)
_diffrn_detector_area_resol_mean 8.3660
_diffrn_measured_fraction_theta_full 0.992
_diffrn_measured_fraction_theta_max 0.954
_diffrn_measurement_device_type 'Bruker Smart APEX CCD'
_diffrn_measurement_method '\f and \w scans'
_diffrn_radiation_monochromator graphite
_diffrn_radiation_type MoK\a
_diffrn_radiation_wavelength 0.71073
_diffrn_reflns_av_R_equivalents 0.0326
_diffrn_reflns_av_unetI/netI 0.0304
_diffrn_reflns_Laue_measured_fraction_full 0.992
_diffrn_reflns_Laue_measured_fraction_max 0.954
_diffrn_reflns_limit_h_max 13
_diffrn_reflns_limit_h_min -13
_diffrn_reflns_limit_k_max 14
_diffrn_reflns_limit_k_min -13
_diffrn_reflns_limit_l_max 21
_diffrn_reflns_limit_l_min -21
_diffrn_reflns_number 28849
_diffrn_reflns_point_group_measured_fraction_full 0.992
_diffrn_reflns_point_group_measured_fraction_max 0.954
_diffrn_reflns_theta_full 28.000
_diffrn_reflns_theta_max 29.170
_diffrn_reflns_theta_min 2.013
_diffrn_source 'fine-focus sealed tube'
_exptl_absorpt_coefficient_mu 2.055
_exptl_absorpt_correction_T_max 0.76
_exptl_absorpt_correction_T_min 0.58
_exptl_absorpt_correction_type multi-scan
_exptl_absorpt_process_details '<i>SADABS</i> (Bruker AXS, 2013b)'
_exptl_crystal_colour yellow-orange
_exptl_crystal_density_diffrn 1.542
_exptl_crystal_density_method 'not measured'
_exptl_crystal_description block
_exptl_crystal_F_000 740
_exptl_crystal_size_max 0.260
_exptl_crystal_size_mid 0.240
_exptl_crystal_size_min 0.140
_exptl_transmission_factor_max 0.862
_exptl_transmission_factor_min 0.656
_refine_diff_density_max 0.679
_refine_diff_density_min -0.289
_refine_diff_density_rms 0.073
_refine_ls_extinction_method none
_refine_ls_goodness_of_fit_ref 1.040
_refine_ls_hydrogen_treatment constr
_refine_ls_matrix_type full
_refine_ls_number_parameters 415
_refine_ls_number_reflns 8084
_refine_ls_number_restraints 405
_refine_ls_restrained_S_all 1.020
_refine_ls_R_factor_all 0.0355
_refine_ls_R_factor_gt 0.0293
_refine_ls_shift/su_max 0.002
_refine_ls_shift/su_mean 0.000
_refine_ls_structure_factor_coef Fsqd
_refine_ls_weighting_details 'w=1/[\s^2^(Fo^2^)+(0.0437P)^2^+0.4688P] where P=(Fo^2^+2Fc^2^)/3'
_refine_ls_weighting_scheme calc
_refine_ls_wR_factor_gt 0.0760
_refine_ls_wR_factor_ref 0.0793
_reflns_Friedel_coverage 0.000
_reflns_number_gt 7066
_reflns_number_total 8084
_reflns_threshold_expression 'I > 2\s(I)'
_cod_data_source_file ic6b01094_si_008.cif
_cod_data_source_block MSB655_0m_a
_cod_database_code 4348264
_shelx_space_group_comment
;
The symmetry employed for this shelxl refinement is uniquely defined
by the following loop, which should always be used as a source of
symmetry information in preference to the above space-group names.
They are only intended as comments.
;
_shelx_estimated_absorpt_t_min 0.617
_shelx_estimated_absorpt_t_max 0.762
_shelxl_version_number 2013-3

loop_
_space_group_symop_operation_xyz
'x, y, z'
'-x, -y, -z'

loop_
_atom_site_label
_atom_site_type_symbol
_atom_site_fract_x
_atom_site_fract_y
_atom_site_fract_z
_atom_site_U_iso_or_equiv
_atom_site_adp_type
_atom_site_occupancy
_atom_site_site_symmetry_order
_atom_site_calc_flag
_atom_site_refinement_flags_posn
_atom_site_refinement_flags_adp
Br1 Br 0.67551(2) 0.60102(2) 0.88103(2) 0.02224(6) Uani 1 1 d . U
Cu1 Cu 0.57207(2) 0.77239(2) 0.79516(2) 0.01714(6) Uani 1 1 d . U
P1 P 0.44342(4) 0.70283(4) 0.72334(3) 0.01353(9) Uani 1 1 d . U
N1 N 0.68970(15) 0.93029(14) 0.75612(9) 0.0187(3) Uani 1 1 d . U
N2 N 0.44810(15) 0.91332(14) 0.88109(9) 0.0178(3) Uani 1 1 d . U
N3 N 0.61073(15) 0.50823(14) 0.62346(9) 0.0186(3) Uani 1 1 d . U
N4 N 0.62239(16) 0.38424(15) 0.60048(11) 0.0256(3) Uani 1 1 d . U
N5 N 0.50550(16) 0.33622(15) 0.63901(10) 0.0238(3) Uani 1 1 d . U
C1 C 0.8098(2) 0.93773(19) 0.69546(12) 0.0259(4) Uani 1 1 d . U
H1 H 0.8497 0.8628 0.6642 0.031 Uiso 1 1 calc R U
C2 C 0.8805(2) 1.0504(2) 0.67534(13) 0.0304(4) Uani 1 1 d . U
H2 H 0.9665 1.0510 0.6317 0.036 Uiso 1 1 calc R U
C3 C 0.8244(2) 1.1594(2) 0.71933(12) 0.0291(4) Uani 1 1 d . U
H3 H 0.8702 1.2373 0.7057 0.035 Uiso 1 1 calc R U
C4 C 0.6981(2) 1.15565(17) 0.78506(12) 0.0228(4) Uani 1 1 d . U
C5 C 0.6349(2) 1.26374(18) 0.83640(13) 0.0270(4) Uani 1 1 d . U
H5 H 0.6767 1.3439 0.8244 0.032 Uiso 1 1 calc R U
C6 C 0.5173(2) 1.25393(18) 0.90142(13) 0.0262(4) Uani 1 1 d . U
H6 H 0.4790 1.3260 0.9358 0.031 Uiso 1 1 calc R U
C7 C 0.44887(19) 1.13524(17) 0.91933(11) 0.0204(3) Uani 1 1 d . U
C8 C 0.32523(19) 1.12048(18) 0.98569(12) 0.0244(4) Uani 1 1 d . U
H8 H 0.2833 1.1896 1.0220 0.029 Uiso 1 1 calc R U
C9 C 0.26598(19) 1.00486(19) 0.99724(12) 0.0246(4) Uani 1 1 d . U
H9 H 0.1816 0.9936 1.0410 0.030 Uiso 1 1 calc R U
C10 C 0.33110(18) 0.90341(18) 0.94389(11) 0.0216(3) Uani 1 1 d . U
H10 H 0.2893 0.8235 0.9532 0.026 Uiso 1 1 calc R U
C11 C 0.50661(17) 1.02827(16) 0.86873(11) 0.0172(3) Uani 1 1 d . U
C12 C 0.63484(18) 1.03789(16) 0.80117(11) 0.0179(3) Uani 1 1 d . U
C13 C 0.48222(17) 0.54265(16) 0.67750(10) 0.0148(3) Uani 1 1 d . U
C14 C 0.41580(17) 0.42964(16) 0.68610(10) 0.0157(3) Uani 1 1 d . U
C15 C 0.72972(17) 0.58027(16) 0.58380(11) 0.0171(3) Uani 1 1 d . U
C16 C 0.75653(19) 0.62053(18) 0.49517(12) 0.0229(4) Uani 1 1 d . U
H16 H 0.6912 0.6126 0.4640 0.028 Uiso 1 1 calc R U
C17 C 0.8801(2) 0.67260(19) 0.45264(12) 0.0265(4) Uani 1 1 d . U
H17 H 0.8996 0.7010 0.3920 0.032 Uiso 1 1 calc R U
C18 C 0.97506(19) 0.68320(18) 0.49855(13) 0.0253(4) Uani 1 1 d . U
H18 H 1.0606 0.7171 0.4692 0.030 Uiso 1 1 calc R U
C19 C 0.94529(19) 0.64443(19) 0.58719(13) 0.0263(4) Uani 1 1 d . U
H19 H 1.0100 0.6536 0.6186 0.032 Uiso 1 1 calc R U
C20 C 0.82156(19) 0.59212(18) 0.63105(12) 0.0230(4) Uani 1 1 d . U
H20 H 0.8011 0.5653 0.6919 0.028 Uiso 1 1 calc R U
C21 C 0.27709(17) 0.39264(17) 0.73361(10) 0.0182(3) Uani 1 1 d . U
C22 C 0.15769(19) 0.4803(2) 0.73949(12) 0.0258(4) Uani 1 1 d . U
H22 H 0.1636 0.5674 0.7114 0.031 Uiso 1 1 calc R U
C23 C 0.0297(2) 0.4407(3) 0.78644(14) 0.0371(5) Uani 1 1 d . U
H23 H -0.0514 0.5019 0.7923 0.045 Uiso 1 1 calc R U
C24 C 0.0197(2) 0.3128(3) 0.82467(13) 0.0425(6) Uani 1 1 d . U
H24 H -0.0680 0.2866 0.8574 0.051 Uiso 1 1 calc R U
C25 C 0.1371(2) 0.2226(3) 0.81542(14) 0.0405(5) Uani 1 1 d . U
H25 H 0.1294 0.1336 0.8397 0.049 Uiso 1 1 calc R U
C26 C 0.2657(2) 0.2621(2) 0.77081(12) 0.0270(4) Uani 1 1 d . U
H26 H 0.3465 0.2006 0.7654 0.032 Uiso 1 1 calc R U
C27 C 0.27915(17) 0.68998(16) 0.80707(10) 0.0156(3) Uani 1 1 d . U
C28 C 0.27828(18) 0.60345(17) 0.88200(11) 0.0188(3) Uani 1 1 d . U
H28 H 0.3601 0.5482 0.8864 0.023 Uiso 1 1 calc R U
C29 C 0.1576(2) 0.59824(19) 0.95009(12) 0.0246(4) Uani 1 1 d . U
H29 H 0.1570 0.5391 1.0009 0.030 Uiso 1 1 calc R U
C30 C 0.0381(2) 0.6789(2) 0.94410(12) 0.0275(4) Uani 1 1 d . U
H30 H -0.0443 0.6745 0.9905 0.033 Uiso 1 1 calc R U
C31 C 0.0390(2) 0.7657(2) 0.87075(12) 0.0277(4) Uani 1 1 d . U
H31 H -0.0431 0.8211 0.8670 0.033 Uiso 1 1 calc R U
C32 C 0.15927(18) 0.77262(18) 0.80213(11) 0.0216(3) Uani 1 1 d . U
H32 H 0.1596 0.8335 0.7521 0.026 Uiso 1 1 calc R U
C33 C 0.39383(17) 0.81638(15) 0.63759(10) 0.0157(3) Uani 1 1 d . U
C34 C 0.34574(18) 0.77893(17) 0.57158(11) 0.0199(3) Uani 1 1 d . U
H34 H 0.3439 0.6880 0.5666 0.024 Uiso 1 1 calc R U
C35 C 0.3005(2) 0.87446(18) 0.51323(12) 0.0248(4) Uani 1 1 d . U
H35 H 0.2688 0.8486 0.4679 0.030 Uiso 1 1 calc R U
C36 C 0.3015(2) 1.00809(18) 0.52074(12) 0.0266(4) Uani 1 1 d . U
H36 H 0.2685 1.0733 0.4815 0.032 Uiso 1 1 calc R U
C37 C 0.3508(2) 1.04571(18) 0.58561(12) 0.0263(4) Uani 1 1 d . U
H37 H 0.3525 1.1368 0.5905 0.032 Uiso 1 1 calc R U
C38 C 0.3978(2) 0.95043(17) 0.64337(11) 0.0222(4) Uani 1 1 d . U
H38 H 0.4329 0.9765 0.6871 0.027 Uiso 1 1 calc R U

loop_
_atom_site_aniso_label
_atom_site_aniso_U_11
_atom_site_aniso_U_22
_atom_site_aniso_U_33
_atom_site_aniso_U_23
_atom_site_aniso_U_13
_atom_site_aniso_U_12
Br1 0.02573(10) 0.01816(9) 0.02353(9) -0.00623(6) -0.00900(7) 0.00417(7)
Cu1 0.01761(11) 0.01431(10) 0.02113(11) -0.00648(8) -0.00601(8) -0.00116(8)
P1 0.01418(19) 0.01181(19) 0.01460(18) -0.00489(14) -0.00310(15) 0.00035(14)
N1 0.0204(7) 0.0163(7) 0.0201(7) -0.0046(5) -0.0050(6) -0.0023(5)
N2 0.0186(7) 0.0159(7) 0.0206(7) -0.0065(5) -0.0069(5) 0.0001(5)
N3 0.0179(7) 0.0158(7) 0.0212(7) -0.0084(5) -0.0018(6) -0.0003(5)
N4 0.0225(7) 0.0184(7) 0.0335(8) -0.0139(6) 0.0012(6) -0.0016(6)
N5 0.0227(7) 0.0180(7) 0.0294(8) -0.0120(6) -0.0006(6) -0.0017(6)
C1 0.0266(9) 0.0255(9) 0.0249(9) -0.0066(7) -0.0026(7) -0.0053(7)
C2 0.0297(10) 0.0327(10) 0.0268(9) -0.0033(8) 0.0001(8) -0.0126(8)
C3 0.0373(11) 0.0265(10) 0.0258(9) -0.0004(7) -0.0067(8) -0.0171(8)
C4 0.0318(9) 0.0175(8) 0.0231(8) -0.0009(6) -0.0121(7) -0.0073(7)
C5 0.0388(11) 0.0151(8) 0.0311(9) -0.0041(7) -0.0130(8) -0.0071(7)
C6 0.0380(10) 0.0147(8) 0.0304(9) -0.0079(7) -0.0158(8) 0.0005(7)
C7 0.0246(8) 0.0155(8) 0.0243(8) -0.0063(6) -0.0123(7) 0.0031(6)
C8 0.0255(9) 0.0232(9) 0.0264(9) -0.0122(7) -0.0096(7) 0.0057(7)
C9 0.0207(8) 0.0282(10) 0.0253(9) -0.0121(7) -0.0045(7) 0.0013(7)
C10 0.0201(8) 0.0222(9) 0.0239(8) -0.0091(7) -0.0049(7) -0.0030(7)
C11 0.0209(8) 0.0137(7) 0.0200(7) -0.0046(6) -0.0104(6) 0.0010(6)
C12 0.0233(8) 0.0144(7) 0.0190(7) -0.0032(6) -0.0103(6) -0.0007(6)
C13 0.0159(7) 0.0139(7) 0.0149(7) -0.0046(5) -0.0048(6) 0.0017(6)
C14 0.0163(7) 0.0152(7) 0.0167(7) -0.0060(6) -0.0053(6) 0.0005(6)
C15 0.0156(7) 0.0133(7) 0.0208(8) -0.0070(6) -0.0012(6) 0.0008(6)
C16 0.0261(9) 0.0217(9) 0.0226(8) -0.0031(7) -0.0087(7) -0.0026(7)
C17 0.0309(10) 0.0240(9) 0.0220(8) -0.0011(7) -0.0027(7) -0.0043(8)
C18 0.0200(8) 0.0207(9) 0.0320(9) -0.0047(7) -0.0007(7) -0.0024(7)
C19 0.0208(9) 0.0277(10) 0.0331(10) -0.0075(8) -0.0098(7) -0.0021(7)
C20 0.0218(8) 0.0271(9) 0.0201(8) -0.0056(7) -0.0054(7) -0.0008(7)
C21 0.0179(8) 0.0224(8) 0.0166(7) -0.0075(6) -0.0059(6) -0.0022(6)
C22 0.0214(9) 0.0317(10) 0.0291(9) -0.0148(8) -0.0110(7) 0.0009(7)
C23 0.0186(9) 0.0661(15) 0.0312(10) -0.0247(10) -0.0064(8) -0.0022(9)
C24 0.0298(11) 0.0793(18) 0.0224(9) -0.0101(10) -0.0021(8) -0.0248(11)
C25 0.0458(13) 0.0540(14) 0.0260(10) 0.0073(9) -0.0106(9) -0.0270(11)
C26 0.0301(10) 0.0294(10) 0.0241(9) 0.0002(7) -0.0108(8) -0.0071(8)
C27 0.0158(7) 0.0157(7) 0.0151(7) -0.0060(6) -0.0022(6) -0.0014(6)
C28 0.0216(8) 0.0171(8) 0.0187(7) -0.0035(6) -0.0058(6) -0.0029(6)
C29 0.0296(10) 0.0253(9) 0.0194(8) 0.0012(7) -0.0050(7) -0.0100(7)
C30 0.0219(9) 0.0348(10) 0.0223(8) -0.0070(7) 0.0030(7) -0.0061(8)
C31 0.0197(9) 0.0318(10) 0.0270(9) -0.0064(8) -0.0004(7) 0.0044(7)
C32 0.0205(8) 0.0217(9) 0.0196(8) -0.0029(6) -0.0029(7) 0.0033(7)
C33 0.0164(7) 0.0137(7) 0.0151(7) -0.0035(5) -0.0011(6) 0.0007(6)
C34 0.0248(9) 0.0159(8) 0.0194(8) -0.0055(6) -0.0058(7) -0.0002(7)
C35 0.0327(10) 0.0231(9) 0.0203(8) -0.0055(7) -0.0108(7) 0.0021(7)
C36 0.0349(10) 0.0209(9) 0.0221(8) -0.0004(7) -0.0086(8) 0.0040(8)
C37 0.0385(11) 0.0137(8) 0.0264(9) -0.0020(7) -0.0096(8) 0.0004(7)
C38 0.0307(9) 0.0158(8) 0.0214(8) -0.0047(6) -0.0086(7) -0.0005(7)

loop_
_atom_type_symbol
_atom_type_description
_atom_type_scat_dispersion_real
_atom_type_scat_dispersion_imag
_atom_type_scat_source
C C 0.0033 0.0016 'International Tables Vol C Tables 4.2.6.8 and 6.1.1.4'
H H 0.0000 0.0000 'International Tables Vol C Tables 4.2.6.8 and 6.1.1.4'
N N 0.0061 0.0033 'International Tables Vol C Tables 4.2.6.8 and 6.1.1.4'
P P 0.1023 0.0942 'International Tables Vol C Tables 4.2.6.8 and 6.1.1.4'
Cu Cu 0.3201 1.2651 'International Tables Vol C Tables 4.2.6.8 and 6.1.1.4'
Br Br -0.2901 2.4595 'International Tables Vol C Tables 4.2.6.8 and 6.1.1.4'

loop_
_geom_angle_atom_site_label_1
_geom_angle_atom_site_label_2
_geom_angle_atom_site_label_3
_geom_angle
N1 Cu1 N2 79.62(6)
N1 Cu1 P1 126.88(4)
N2 Cu1 P1 109.30(4)
N1 Cu1 Br1 111.50(4)
N2 Cu1 Br1 107.89(4)
P1 Cu1 Br1 114.416(15)
C33 P1 C27 103.02(7)
C33 P1 C13 103.80(7)
C27 P1 C13 104.19(7)
C33 P1 Cu1 117.65(6)
C27 P1 Cu1 102.18(5)
C13 P1 Cu1 123.34(5)
C1 N1 C12 117.63(15)
C1 N1 Cu1 128.59(12)
C12 N1 Cu1 113.76(11)
C10 N2 C11 117.60(15)
C10 N2 Cu1 130.71(12)
C11 N2 Cu1 111.64(11)
N4 N3 C13 111.48(14)
N4 N3 C15 115.61(13)
C13 N3 C15 132.80(14)
N5 N4 N3 107.52(14)
N4 N5 C14 109.32(14)
N1 C1 C2 123.34(18)
N1 C1 H1 118.3
C2 C1 H1 118.3
C3 C2 C1 119.14(18)
C3 C2 H2 120.4
C1 C2 H2 120.4
C2 C3 C4 119.60(17)
C2 C3 H3 120.2
C4 C3 H3 120.2
C12 C4 C3 117.27(17)
C12 C4 C5 119.60(17)
C3 C4 C5 123.12(17)
C6 C5 C4 121.24(17)
C6 C5 H5 119.4
C4 C5 H5 119.4
C5 C6 C7 120.70(17)
C5 C6 H6 119.6
C7 C6 H6 119.6
C8 C7 C11 117.61(16)
C8 C7 C6 122.96(16)
C11 C7 C6 119.43(17)
C9 C8 C7 119.06(16)
C9 C8 H8 120.5
C7 C8 H8 120.5
C8 C9 C10 119.39(17)
C8 C9 H9 120.3
C10 C9 H9 120.3
N2 C10 C9 123.28(17)
N2 C10 H10 118.4
C9 C10 H10 118.4
N2 C11 C7 123.06(16)
N2 C11 C12 117.39(14)
C7 C11 C12 119.55(15)
N1 C12 C4 123.01(16)
N1 C12 C11 117.56(15)
C4 C12 C11 119.43(15)
N3 C13 C14 102.84(13)
N3 C13 P1 120.04(12)
C14 C13 P1 136.97(13)
N5 C14 C13 108.83(14)
N5 C14 C21 116.80(15)
C13 C14 C21 134.37(15)
C20 C15 C16 121.85(16)
C20 C15 N3 119.89(15)
C16 C15 N3 117.73(15)
C15 C16 C17 119.07(17)
C15 C16 H16 120.5
C17 C16 H16 120.5
C18 C17 C16 120.03(17)
C18 C17 H17 120.0
C16 C17 H17 120.0
C19 C18 C17 119.95(17)
C19 C18 H18 120.0
C17 C18 H18 120.0
C18 C19 C20 120.81(17)
C18 C19 H19 119.6
C20 C19 H19 119.6
C15 C20 C19 118.26(17)
C15 C20 H20 120.9
C19 C20 H20 120.9
C22 C21 C26 119.29(17)
C22 C21 C14 122.48(16)
C26 C21 C14 118.17(16)
C23 C22 C21 120.0(2)
C23 C22 H22 120.0
C21 C22 H22 120.0
C24 C23 C22 120.3(2)
C24 C23 H23 119.9
C22 C23 H23 119.9
C23 C24 C25 120.2(2)
C23 C24 H24 119.9
C25 C24 H24 119.9
C26 C25 C24 119.9(2)
C26 C25 H25 120.0
C24 C25 H25 120.0
C25 C26 C21 120.2(2)
C25 C26 H26 119.9
C21 C26 H26 119.9
C32 C27 C28 119.49(15)
C32 C27 P1 121.90(13)
C28 C27 P1 118.31(13)
C29 C28 C27 119.98(16)
C29 C28 H28 120.0
C27 C28 H28 120.0
C30 C29 C28 120.23(17)
C30 C29 H29 119.9
C28 C29 H29 119.9
C31 C30 C29 120.02(17)
C31 C30 H30 120.0
C29 C30 H30 120.0
C30 C31 C32 120.46(18)
C30 C31 H31 119.8
C32 C31 H31 119.8
C31 C32 C27 119.80(16)
C31 C32 H32 120.1
C27 C32 H32 120.1
C34 C33 C38 119.33(15)
C34 C33 P1 124.64(13)
C38 C33 P1 115.92(12)
C35 C34 C33 120.04(16)
C35 C34 H34 120.0
C33 C34 H34 120.0
C34 C35 C36 120.31(17)
C34 C35 H35 119.8
C36 C35 H35 119.8
C37 C36 C35 119.84(17)
C37 C36 H36 120.1
C35 C36 H36 120.1
C36 C37 C38 120.01(17)
C36 C37 H37 120.0
C38 C37 H37 120.0
C37 C38 C33 120.45(17)
C37 C38 H38 119.8
C33 C38 H38 119.8

loop_
_geom_bond_atom_site_label_1
_geom_bond_atom_site_label_2
_geom_bond_distance
Br1 Cu1 2.3995(3)
Cu1 N1 2.0715(15)
Cu1 N2 2.1403(14)
Cu1 P1 2.1979(5)
P1 C33 1.8198(16)
P1 C27 1.8259(16)
P1 C13 1.8322(16)
N1 C1 1.329(2)
N1 C12 1.361(2)
N2 C10 1.326(2)
N2 C11 1.360(2)
N3 N4 1.349(2)
N3 C13 1.370(2)
N3 C15 1.447(2)
N4 N5 1.302(2)
N5 C14 1.366(2)
C1 C2 1.399(3)
C1 H1 0.9500
C2 C3 1.366(3)
C2 H2 0.9500
C3 C4 1.409(3)
C3 H3 0.9500
C4 C12 1.407(2)
C4 C5 1.432(3)
C5 C6 1.348(3)
C5 H5 0.9500
C6 C7 1.441(3)
C6 H6 0.9500
C7 C8 1.406(3)
C7 C11 1.408(2)
C8 C9 1.371(3)
C8 H8 0.9500
C9 C10 1.401(2)
C9 H9 0.9500
C10 H10 0.9500
C11 C12 1.442(2)
C13 C14 1.392(2)
C14 C21 1.471(2)
C15 C20 1.378(2)
C15 C16 1.387(2)
C16 C17 1.387(3)
C16 H16 0.9500
C17 C18 1.386(3)
C17 H17 0.9500
C18 C19 1.383(3)
C18 H18 0.9500
C19 C20 1.394(3)
C19 H19 0.9500
C20 H20 0.9500
C21 C22 1.389(2)
C21 C26 1.401(3)
C22 C23 1.388(3)
C22 H22 0.9500
C23 C24 1.380(4)
C23 H23 0.9500
C24 C25 1.384(4)
C24 H24 0.9500
C25 C26 1.384(3)
C25 H25 0.9500
C26 H26 0.9500
C27 C32 1.394(2)
C27 C28 1.398(2)
C28 C29 1.391(2)
C28 H28 0.9500
C29 C30 1.385(3)
C29 H29 0.9500
C30 C31 1.379(3)
C30 H30 0.9500
C31 C32 1.394(2)
C31 H31 0.9500
C32 H32 0.9500
C33 C34 1.395(2)
C33 C38 1.397(2)
C34 C35 1.387(2)
C34 H34 0.9500
C35 C36 1.393(3)
C35 H35 0.9500
C36 C37 1.387(3)
C36 H36 0.9500
C37 C38 1.387(2)
C37 H37 0.9500
C38 H38 0.9500

loop_
_geom_hbond_atom_site_label_D
_geom_hbond_atom_site_label_H
_geom_hbond_atom_site_label_A
_geom_hbond_distance_DH
_geom_hbond_distance_HA
_geom_hbond_distance_DA
_geom_hbond_angle_DHA
_geom_hbond_site_symmetry_A
C23 H23 Br1 0.95 2.84 3.708(2) 153 1_455
C29 H29 Br1 0.95 2.99 3.8131(19) 146 2_667
C5 H5 Br1 0.95 2.89 3.7204(18) 146 1_565
C6 H6 Br1 0.95 3.04 3.850(2) 144 2_677
C8 H8 Br1 0.95 2.94 3.7745(18) 147 2_677
